data_4036962
loop_
_publ_author_name
'Klose, Immo'
'Misale, Antonio'
'Maulide, Nuno'

_publ_section_title
;
 Synthesis and Photocatalytic Reactivity of Vinylsulfonium Ylides.
;
_journal_issue 16
_journal_name_full 'The Journal of organic chemistry'
_journal_page_first 7201
_journal_page_last 7210
_journal_paper_doi 10.1021/acs.joc.6b01073
_journal_volume 81
_journal_year 2016
_chemical_formula_moiety 'C19 H18 O3 S'
_chemical_formula_sum 'C19 H18 O3 S'
_chemical_formula_weight 326.39
_chemical_name_systematic
;
ethyl (Z)-3-phenyl-2-(phenylthio)-3-(vinyloxy)acrylate
;
_space_group_crystal_system monoclinic
_space_group_IT_number 14
_space_group_name_Hall '-P 2yn'
_space_group_name_H-M_alt 'P 1 21/n 1'
_atom_sites_solution_hydrogens geom
_atom_sites_solution_primary direct
_audit_creation_date 2016-05-03
_audit_creation_method
;
Olex2 1.2
(compiled 2016.02.19 svn.r3266 for OlexSys, GUI svn.r5155)
;
_cell_angle_alpha 90
_cell_angle_beta 95.322(3)
_cell_angle_gamma 90
_cell_formula_units_Z 8
_cell_length_a 9.8222(10)
_cell_length_b 8.1367(9)
_cell_length_c 42.794(5)
_cell_measurement_reflns_used 3112
_cell_measurement_temperature 130.0
_cell_measurement_theta_max 29.430
_cell_measurement_theta_min 2.867
_cell_volume 3405.4(6)
_computing_cell_refinement 'APEX2 v2011.2-0'
_computing_data_collection 'APEX2 v2011.2-0'
_computing_data_reduction 'APEX2 v2011.2-0'
_computing_molecular_graphics 'Olex2 (Dolomanov et al., 2009)'
_computing_publication_material 'Olex2 (Dolomanov et al., 2009)'
_computing_structure_refinement 'XL (Sheldrick, 2008)'
_computing_structure_solution 'XS (Sheldrick, 2008)'
_diffrn_ambient_temperature 130.0
_diffrn_measured_fraction_theta_full 0.998
_diffrn_measured_fraction_theta_max 0.992
_diffrn_measurement_device_type 'Bruker X8 APEX II'
_diffrn_measurement_method '\f and \w scans'
_diffrn_radiation_type MoK\a
_diffrn_radiation_wavelength 0.71073
_diffrn_reflns_av_R_equivalents 0.0443
_diffrn_reflns_av_unetI/netI 0.0758
_diffrn_reflns_Laue_measured_fraction_full 0.998
_diffrn_reflns_Laue_measured_fraction_max 0.992
_diffrn_reflns_limit_h_max 13
_diffrn_reflns_limit_h_min -12
_diffrn_reflns_limit_k_max 11
_diffrn_reflns_limit_k_min -6
_diffrn_reflns_limit_l_max 60
_diffrn_reflns_limit_l_min -47
_diffrn_reflns_number 18827
_diffrn_reflns_point_group_measured_fraction_full 0.998
_diffrn_reflns_point_group_measured_fraction_max 0.992
_diffrn_reflns_theta_full 25.242
_diffrn_reflns_theta_max 30.097
_diffrn_reflns_theta_min 2.548
_diffrn_source 'INCOATEC microfocus sealed tube'
_diffrn_standards_number 0
_exptl_absorpt_coefficient_mu 0.202
_exptl_absorpt_correction_T_max 0.7460
_exptl_absorpt_correction_T_min 0.5540
_exptl_absorpt_correction_type multi-scan
_exptl_absorpt_process_details
;
SADABS-2008/1 (Bruker,2008) was used for absorption correction.
wR2(int) was 0.1200 before and 0.0456 after correction.
The Ratio of minimum to maximum transmission is 0.7426.
The \l/2 correction factor is 0.0015.
;
_exptl_crystal_colour 'clear colourless'
_exptl_crystal_colour_lustre clear
_exptl_crystal_colour_primary colourless
_exptl_crystal_density_diffrn 1.273
_exptl_crystal_description block
_exptl_crystal_F_000 1376
_exptl_crystal_size_max 0.22
_exptl_crystal_size_mid 0.06
_exptl_crystal_size_min 0.06
_refine_diff_density_max 0.292
_refine_diff_density_min -0.324
_refine_diff_density_rms 0.063
_refine_ls_extinction_method none
_refine_ls_goodness_of_fit_ref 1.026
_refine_ls_hydrogen_treatment constr
_refine_ls_matrix_type full
_refine_ls_number_parameters 417
_refine_ls_number_reflns 9921
_refine_ls_number_restraints 0
_refine_ls_restrained_S_all 1.026
_refine_ls_R_factor_all 0.0909
_refine_ls_R_factor_gt 0.0523
_refine_ls_shift/su_max 0.000
_refine_ls_shift/su_mean 0.000
_refine_ls_structure_factor_coef Fsqd
_refine_ls_weighting_details 'w=1/[\s^2^(Fo^2^)+(0.0376P)^2^+0.8536P] where P=(Fo^2^+2Fc^2^)/3'
_refine_ls_weighting_scheme calc
_refine_ls_wR_factor_gt 0.1050
_refine_ls_wR_factor_ref 0.1205
_reflns_Friedel_coverage 0.000
_reflns_number_gt 6553
_reflns_number_total 9921
_reflns_threshold_expression 'I > 2\s(I)'
_cod_data_source_file jo6b01073_si_002.cif
_cod_data_source_block anmi662_p21n
_cod_database_code 4036962
_shelxl_version_number 2013-3
_shelx_space_group_comment
;
The symmetry employed for this shelxl refinement is uniquely defined
by the following loop, which should always be used as a source of
symmetry information in preference to the above space-group names.
They are only intended as comments.
;
_shelx_estimated_absorpt_t_max 0.988
_shelx_estimated_absorpt_t_min 0.957

loop_
_space_group_symop_operation_xyz
'x, y, z'
'-x+1/2, y+1/2, -z+1/2'
'-x, -y, -z'
'x-1/2, -y-1/2, z-1/2'

loop_
_atom_site_label
_atom_site_type_symbol
_atom_site_fract_x
_atom_site_fract_y
_atom_site_fract_z
_atom_site_U_iso_or_equiv
_atom_site_adp_type
_atom_site_occupancy
_atom_site_site_symmetry_order
_atom_site_calc_flag
_atom_site_refinement_flags_posn
S1B S 0.12389(5) 0.01203(6) 0.03087(2) 0.02390(11) Uani 1 1 d .
O1B O 0.42802(13) -0.06719(16) 0.09138(3) 0.0223(3) Uani 1 1 d .
O2B O 0.22014(14) 0.01511(19) 0.10281(3) 0.0338(4) Uani 1 1 d .
O3B O 0.35859(13) 0.16112(16) 0.00520(3) 0.0232(3) Uani 1 1 d .
C1B C 0.30515(18) 0.0014(2) 0.08437(4) 0.0210(4) Uani 1 1 d .
C2B C 0.4673(2) -0.0993(3) 0.12437(5) 0.0317(5) Uani 1 1 d .
H2BA H 0.4014 -0.1754 0.1329 0.038 Uiso 1 1 calc R
H2BB H 0.4690 0.0044 0.1365 0.038 Uiso 1 1 calc R
C3B C 0.6062(2) -0.1745(3) 0.12639(5) 0.0421(6) Uani 1 1 d .
H3BA H 0.6692 -0.1006 0.1168 0.063 Uiso 1 1 calc GR
H3BB H 0.6019 -0.2799 0.1153 0.063 Uiso 1 1 calc GR
H3BC H 0.6389 -0.1925 0.1485 0.063 Uiso 1 1 calc GR
C4B C 0.28463(17) 0.0528(2) 0.05095(4) 0.0185(4) Uani 1 1 d .
C5B C 0.38084(18) 0.1379(2) 0.03707(4) 0.0183(4) Uani 1 1 d .
C6B C 0.39902(19) 0.3058(2) -0.00802(5) 0.0233(4) Uani 1 1 d .
H6B H 0.4190 0.3993 0.0049 0.028 Uiso 1 1 calc R
C7B C 0.40996(19) 0.3150(3) -0.03809(5) 0.0285(5) Uani 1 1 d .
H7BA H 0.3901 0.2218 -0.0511 0.034 Uiso 1 1 calc R
H7BB H 0.4378 0.4150 -0.0470 0.034 Uiso 1 1 calc R
C8B C 0.51064(18) 0.1990(2) 0.05314(4) 0.0186(4) Uani 1 1 d .
C9B C 0.51342(19) 0.2797(2) 0.08187(4) 0.0212(4) Uani 1 1 d .
H9B H 0.4305 0.3031 0.0908 0.025 Uiso 1 1 calc R
C10B C 0.6377(2) 0.3259(3) 0.09749(5) 0.0278(4) Uani 1 1 d .
H10B H 0.6396 0.3811 0.1171 0.033 Uiso 1 1 calc R
C11B C 0.7587(2) 0.2919(3) 0.08461(5) 0.0317(5) Uani 1 1 d .
H11B H 0.8436 0.3224 0.0955 0.038 Uiso 1 1 calc R
C12B C 0.7562(2) 0.2136(3) 0.05581(5) 0.0310(5) Uani 1 1 d .
H12B H 0.8394 0.1905 0.0470 0.037 Uiso 1 1 calc R
C13B C 0.63292(19) 0.1689(2) 0.03983(5) 0.0237(4) Uani 1 1 d .
H13B H 0.6314 0.1178 0.0198 0.028 Uiso 1 1 calc R
C14B C 0.10573(18) -0.2010(2) 0.03769(4) 0.0189(4) Uani 1 1 d .
C15B C -0.02577(19) -0.2641(2) 0.03708(5) 0.0245(4) Uani 1 1 d .
H15B H -0.1023 -0.1925 0.0342 0.029 Uiso 1 1 calc R
C16B C -0.0457(2) -0.4311(3) 0.04063(5) 0.0284(4) Uani 1 1 d .
H16B H -0.1359 -0.4742 0.0396 0.034 Uiso 1 1 calc R
C17B C 0.0651(2) -0.5354(2) 0.04564(5) 0.0285(5) Uani 1 1 d .
H17B H 0.0513 -0.6499 0.0484 0.034 Uiso 1 1 calc R
C18B C 0.1962(2) -0.4727(2) 0.04667(5) 0.0266(4) Uani 1 1 d .
H18B H 0.2724 -0.5442 0.0505 0.032 Uiso 1 1 calc R
C19B C 0.21754(19) -0.3063(2) 0.04213(4) 0.0228(4) Uani 1 1 d .
H19B H 0.3078 -0.2644 0.0420 0.027 Uiso 1 1 calc R
S1A S 0.52423(5) 0.43270(6) 0.19872(2) 0.02546(12) Uani 1 1 d .
O1A O 0.17592(13) 0.55494(17) 0.15665(3) 0.0255(3) Uani 1 1 d .
O2A O 0.36375(15) 0.4849(2) 0.13350(3) 0.0369(4) Uani 1 1 d .
O3A O 0.29448(13) 0.27273(16) 0.23417(3) 0.0231(3) Uani 1 1 d .
C1A C 0.29886(19) 0.4855(2) 0.15605(4) 0.0237(4) Uani 1 1 d .
C2A C 0.1077(2) 0.6059(3) 0.12672(5) 0.0402(6) Uani 1 1 d .
H2AA H 0.1087 0.5154 0.1113 0.048 Uiso 1 1 calc R
H2AB H 0.1550 0.7020 0.1185 0.048 Uiso 1 1 calc R
C3A C -0.0364(2) 0.6499(3) 0.13190(6) 0.0469(6) Uani 1 1 d .
H3AA H -0.0862 0.6805 0.1118 0.070 Uiso 1 1 calc GR
H3AB H -0.0363 0.7427 0.1465 0.070 Uiso 1 1 calc GR
H3AC H -0.0811 0.5552 0.1408 0.070 Uiso 1 1 calc GR
C4A C 0.34838(18) 0.4152(2) 0.18736(4) 0.0206(4) Uani 1 1 d .
C5A C 0.26335(18) 0.3261(2) 0.20397(4) 0.0202(4) Uani 1 1 d .
C6A C 0.36422(18) 0.3762(3) 0.25603(4) 0.0239(4) Uani 1 1 d .
H6A H 0.3700 0.4906 0.2519 0.029 Uiso 1 1 calc R
C7A C 0.4218(2) 0.3156(3) 0.28230(5) 0.0304(5) Uani 1 1 d .
H7AA H 0.4160 0.2012 0.2864 0.036 Uiso 1 1 calc R
H7AB H 0.4696 0.3859 0.2973 0.036 Uiso 1 1 calc R
C8A C 0.12860(18) 0.2647(2) 0.19107(4) 0.0204(4) Uani 1 1 d .
C9A C 0.01506(19) 0.2845(2) 0.20808(5) 0.0242(4) Uani 1 1 d .
H9A H 0.0252 0.3331 0.2283 0.029 Uiso 1 1 calc R
C10A C -0.1124(2) 0.2330(3) 0.19527(5) 0.0301(5) Uani 1 1 d .
H10A H -0.1901 0.2490 0.2066 0.036 Uiso 1 1 calc R
C11A C -0.1277(2) 0.1585(3) 0.16620(5) 0.0332(5) Uani 1 1 d .
H11A H -0.2156 0.1242 0.1575 0.040 Uiso 1 1 calc R
C12A C -0.0144(2) 0.1339(3) 0.14966(5) 0.0317(5) Uani 1 1 d .
H12A H -0.0244 0.0805 0.1298 0.038 Uiso 1 1 calc R
C13A C 0.1129(2) 0.1871(2) 0.16200(5) 0.0247(4) Uani 1 1 d .
H13A H 0.1902 0.1706 0.1506 0.030 Uiso 1 1 calc R
C14A C 0.54657(18) 0.6461(2) 0.20600(4) 0.0216(4) Uani 1 1 d .
C15A C 0.67957(19) 0.7003(3) 0.21474(5) 0.0261(4) Uani 1 1 d .
H15A H 0.7531 0.6240 0.2163 0.031 Uiso 1 1 calc R
C16A C 0.7043(2) 0.8642(3) 0.22106(5) 0.0304(5) Uani 1 1 d .
H16A H 0.7948 0.9006 0.2271 0.036 Uiso 1 1 calc R
C17A C 0.5973(2) 0.9766(3) 0.21862(5) 0.0293(5) Uani 1 1 d .
H17A H 0.6145 1.0896 0.2230 0.035 Uiso 1 1 calc R
C18A C 0.4662(2) 0.9233(2) 0.20983(5) 0.0253(4) Uani 1 1 d .
H18A H 0.3932 1.0003 0.2079 0.030 Uiso 1 1 calc R
C19A C 0.43983(19) 0.7583(2) 0.20383(4) 0.0222(4) Uani 1 1 d .
H19A H 0.3488 0.7221 0.1983 0.027 Uiso 1 1 calc R

loop_
_atom_site_aniso_label
_atom_site_aniso_U_11
_atom_site_aniso_U_22
_atom_site_aniso_U_33
_atom_site_aniso_U_23
_atom_site_aniso_U_13
_atom_site_aniso_U_12
S1B 0.0181(2) 0.0177(2) 0.0353(3) 0.0053(2) -0.00094(18) -0.00294(18)
O1B 0.0252(7) 0.0239(7) 0.0178(6) 0.0046(6) 0.0026(5) -0.0003(6)
O2B 0.0295(8) 0.0452(10) 0.0286(8) -0.0021(7) 0.0132(6) -0.0028(7)
O3B 0.0288(7) 0.0215(7) 0.0194(7) 0.0029(5) 0.0024(5) -0.0085(6)
C1B 0.0206(9) 0.0190(9) 0.0241(9) -0.0009(8) 0.0052(7) -0.0055(8)
C2B 0.0367(11) 0.0392(13) 0.0189(10) 0.0078(9) 0.0013(8) -0.0049(10)
C3B 0.0450(14) 0.0504(16) 0.0289(12) 0.0078(11) -0.0070(10) 0.0047(12)
C4B 0.0174(8) 0.0147(9) 0.0236(9) 0.0001(7) 0.0022(7) -0.0019(7)
C5B 0.0209(9) 0.0156(9) 0.0186(9) -0.0010(7) 0.0039(7) -0.0002(7)
C6B 0.0229(9) 0.0188(10) 0.0286(10) 0.0036(8) 0.0039(8) -0.0046(8)
C7B 0.0258(10) 0.0311(12) 0.0290(11) 0.0064(9) 0.0053(8) -0.0023(9)
C8B 0.0194(8) 0.0142(9) 0.0222(9) 0.0015(7) 0.0027(7) -0.0024(7)
C9B 0.0226(9) 0.0175(9) 0.0237(10) 0.0015(8) 0.0040(7) -0.0029(7)
C10B 0.0330(11) 0.0242(11) 0.0251(10) 0.0018(8) -0.0026(8) -0.0061(9)
C11B 0.0267(10) 0.0283(11) 0.0379(12) 0.0065(10) -0.0082(9) -0.0084(9)
C12B 0.0194(9) 0.0269(11) 0.0478(13) 0.0044(10) 0.0080(9) -0.0025(8)
C13B 0.0236(9) 0.0206(10) 0.0280(10) -0.0021(8) 0.0078(8) -0.0029(8)
C14B 0.0192(8) 0.0170(9) 0.0206(9) 0.0014(7) 0.0021(7) -0.0022(7)
C15B 0.0176(9) 0.0227(10) 0.0328(11) 0.0065(9) 0.0010(7) -0.0007(8)
C16B 0.0227(9) 0.0245(10) 0.0376(12) 0.0069(9) 0.0003(8) -0.0057(8)
C17B 0.0338(11) 0.0163(10) 0.0359(12) 0.0019(9) 0.0052(9) -0.0017(8)
C18B 0.0254(10) 0.0197(10) 0.0353(11) -0.0002(9) 0.0060(8) 0.0057(8)
C19B 0.0185(9) 0.0213(10) 0.0296(10) -0.0009(8) 0.0068(7) -0.0007(8)
S1A 0.0172(2) 0.0216(2) 0.0384(3) -0.0008(2) 0.00702(19) 0.00162(19)
O1A 0.0260(7) 0.0281(8) 0.0222(7) 0.0020(6) 0.0024(5) 0.0004(6)
O2A 0.0363(8) 0.0494(10) 0.0270(8) -0.0014(7) 0.0140(6) -0.0035(7)
O3A 0.0231(7) 0.0219(7) 0.0239(7) 0.0006(6) -0.0002(5) -0.0031(6)
C1A 0.0252(9) 0.0229(10) 0.0236(10) -0.0025(8) 0.0061(8) -0.0036(8)
C2A 0.0394(12) 0.0549(16) 0.0251(11) 0.0129(11) -0.0027(9) -0.0049(11)
C3A 0.0417(14) 0.0540(17) 0.0421(14) -0.0025(12) -0.0105(11) 0.0158(12)
C4A 0.0182(8) 0.0192(9) 0.0249(10) -0.0042(8) 0.0043(7) -0.0006(7)
C5A 0.0193(8) 0.0189(9) 0.0226(9) -0.0015(8) 0.0037(7) 0.0017(7)
C6A 0.0204(9) 0.0238(10) 0.0278(10) -0.0040(8) 0.0035(7) -0.0043(8)
C7A 0.0247(10) 0.0370(13) 0.0292(11) 0.0014(10) 0.0007(8) -0.0059(9)
C8A 0.0214(9) 0.0176(9) 0.0222(9) 0.0029(8) 0.0026(7) -0.0011(7)
C9A 0.0252(9) 0.0252(10) 0.0228(10) 0.0012(8) 0.0053(7) -0.0003(8)
C10A 0.0214(9) 0.0336(12) 0.0358(12) 0.0035(10) 0.0048(8) -0.0031(9)
C11A 0.0273(10) 0.0319(12) 0.0386(13) 0.0046(10) -0.0065(9) -0.0096(9)
C12A 0.0394(12) 0.0268(11) 0.0273(11) -0.0012(9) -0.0050(9) -0.0074(10)
C13A 0.0281(10) 0.0216(10) 0.0251(10) -0.0015(8) 0.0055(8) -0.0022(8)
C14A 0.0206(9) 0.0223(10) 0.0226(9) 0.0027(8) 0.0060(7) -0.0036(8)
C15A 0.0183(9) 0.0297(11) 0.0305(11) 0.0070(9) 0.0025(8) 0.0003(8)
C16A 0.0241(10) 0.0350(12) 0.0316(11) 0.0043(10) -0.0001(8) -0.0090(9)
C17A 0.0353(11) 0.0226(11) 0.0304(11) 0.0009(9) 0.0054(9) -0.0068(9)
C18A 0.0278(10) 0.0230(10) 0.0254(10) 0.0011(8) 0.0047(8) 0.0031(8)
C19A 0.0172(8) 0.0243(10) 0.0254(10) 0.0008(8) 0.0037(7) -0.0003(8)

loop_
_atom_type_symbol
_atom_type_description
_atom_type_scat_dispersion_real
_atom_type_scat_dispersion_imag
_atom_type_scat_source
C C 0.0033 0.0016 'International Tables Vol C Tables 4.2.6.8 and 6.1.1.4'
H H 0.0000 0.0000 'International Tables Vol C Tables 4.2.6.8 and 6.1.1.4'
O O 0.0106 0.0060 'International Tables Vol C Tables 4.2.6.8 and 6.1.1.4'
S S 0.1246 0.1234 'International Tables Vol C Tables 4.2.6.8 and 6.1.1.4'

loop_
_geom_angle_atom_site_label_1
_geom_angle_atom_site_label_2
_geom_angle_atom_site_label_3
_geom_angle
C4B S1B C14B 101.77(9)
C1B O1B C2B 116.44(14)
C5B O3B C6B 119.90(15)
O1B C1B C4B 111.85(14)
O2B C1B O1B 123.82(18)
O2B C1B C4B 124.29(18)
O1B C2B C3B 106.80(16)
C1B C4B S1B 116.93(12)
C5B C4B S1B 120.95(14)
C5B C4B C1B 121.94(16)
O3B C5B C8B 117.82(14)
C4B C5B O3B 116.94(16)
C4B C5B C8B 125.14(16)
C7B C6B O3B 120.44(19)
C9B C8B C5B 121.02(15)
C9B C8B C13B 119.71(17)
C13B C8B C5B 119.22(16)
C10B C9B C8B 119.85(17)
C11B C10B C9B 120.21(19)
C10B C11B C12B 120.10(19)
C13B C12B C11B 120.23(18)
C12B C13B C8B 119.87(18)
C15B C14B S1B 117.84(14)
C15B C14B C19B 119.75(17)
C19B C14B S1B 122.35(14)
C16B C15B C14B 120.14(18)
C17B C16B C15B 120.22(18)
C16B C17B C18B 119.77(19)
C17B C18B C19B 120.57(18)
C18B C19B C14B 119.51(17)
C4A S1A C14A 103.33(9)
C1A O1A C2A 116.67(15)
C5A O3A C6A 119.68(15)
O1A C1A C4A 111.37(15)
O2A C1A O1A 124.26(19)
O2A C1A C4A 124.32(18)
O1A C2A C3A 107.68(17)
C1A C4A S1A 116.53(13)
C5A C4A S1A 122.42(15)
C5A C4A C1A 120.60(17)
O3A C5A C8A 111.10(15)
C4A C5A O3A 124.70(17)
C4A C5A C8A 124.09(17)
C7A C6A O3A 119.77(19)
C9A C8A C5A 119.92(17)
C13A C8A C5A 120.67(16)
C13A C8A C9A 119.41(18)
C10A C9A C8A 119.70(18)
C11A C10A C9A 120.56(18)
C10A C11A C12A 119.90(19)
C13A C12A C11A 120.02(19)
C12A C13A C8A 120.36(18)
C15A C14A S1A 116.95(15)
C19A C14A S1A 123.50(15)
C19A C14A C15A 119.54(18)
C16A C15A C14A 120.09(18)
C15A C16A C17A 120.27(19)
C18A C17A C16A 119.61(19)
C17A C18A C19A 120.62(18)
C14A C19A C18A 119.85(18)

loop_
_geom_bond_atom_site_label_1
_geom_bond_atom_site_label_2
_geom_bond_distance
S1B C4B 1.7578(19)
S1B C14B 1.7699(19)
O1B C1B 1.338(2)
O1B C2B 1.452(2)
O2B C1B 1.206(2)
O3B C5B 1.374(2)
O3B C6B 1.380(2)
C1B C4B 1.486(3)
C2B C3B 1.491(3)
C4B C5B 1.353(2)
C5B C8B 1.478(2)
C6B C7B 1.303(3)
C8B C9B 1.392(3)
C8B C13B 1.398(2)
C9B C10B 1.388(3)
C10B C11B 1.384(3)
C11B C12B 1.385(3)
C12B C13B 1.383(3)
C14B C15B 1.388(2)
C14B C19B 1.392(3)
C15B C16B 1.383(3)
C16B C17B 1.381(3)
C17B C18B 1.382(3)
C18B C19B 1.386(3)
S1A C4A 1.7562(19)
S1A C14A 1.774(2)
O1A C1A 1.336(2)
O1A C2A 1.450(2)
O2A C1A 1.205(2)
O3A C5A 1.371(2)
O3A C6A 1.391(2)
C1A C4A 1.496(3)
C2A C3A 1.497(3)
C4A C5A 1.356(2)
C5A C8A 1.473(3)
C6A C7A 1.308(3)
C8A C9A 1.396(2)
C8A C13A 1.391(3)
C9A C10A 1.385(3)
C10A C11A 1.379(3)
C11A C12A 1.387(3)
C12A C13A 1.381(3)
C14A C15A 1.396(3)
C14A C19A 1.387(3)
C15A C16A 1.378(3)
C16A C17A 1.390(3)
C17A C18A 1.378(3)
C18A C19A 1.387(3)
